data_1530488
loop_
_publ_author_name
'Newsam, J.M.'
'Jarman, R.H.'
'Jacobson, A.J.'

_publ_section_title
;
 Structural characterization of synthetic gallium mazzite
;
_journal_name_full 'Materials Research Bulletin'
_journal_page_first 125
_journal_page_last 136
_journal_volume 20
_journal_year 1985
_chemical_formula_sum 'Ga3.948 H2.64 Na3.5 O36 Si13.5'
_chemical_name_systematic 'Na3.5 H2.64 (Ga3.948 Si13.5 O36)'
_space_group_IT_number 194
_symmetry_space_group_name_Hall '-P 6c 2c'
_symmetry_space_group_name_H-M 'P 63/m m c'
_cell_angle_alpha 90
_cell_angle_beta 90
_cell_angle_gamma 120
_cell_formula_units_Z 2
_cell_length_a 18.043
_cell_length_b 18.043
_cell_length_c 7.662
_cell_volume 2160.182
_citation_journal_id_ASTM MRBUAC
_cod_data_source_file Newsam_MRBUAC_1985_1172.cif
_cod_data_source_block H2.64Ga3.948Na3.5O36Si13.5
_cod_original_formula_sum 'H2.64 Ga3.948 Na3.5 O36 Si13.5'
_cod_database_code 1530488

loop_
_symmetry_equiv_pos_as_xyz
x,y,z
x-y,x,z+1/2
-y,x-y,z
-x,-y,z+1/2
-x+y,-x,z
y,-x+y,z+1/2
-y,-x,-z+1/2
x-y,-y,-z
x,x-y,-z+1/2
y,x,-z
-x+y,y,-z+1/2
-x,-x+y,-z
-x,-y,-z
-x+y,-x,-z-1/2
y,-x+y,-z
x,y,-z-1/2
x-y,x,-z
-y,x-y,-z-1/2
y,x,z-1/2
-x+y,y,z
-x,-x+y,z-1/2
-y,-x,z
x-y,-y,z-1/2
x,x-y,z

loop_
_atom_site_label
_atom_site_type_symbol
_atom_site_fract_x
_atom_site_fract_y
_atom_site_fract_z
_atom_site_occupancy
_atom_site_U_iso_or_equiv
O2 O-2 0.5774 0.1548 0.25 1 0.0
O1 O-2 0.7422 0.4844 0.25 1 0.0
O5 O-2 0.1658 0.3316 0.9986 1 0.0
Si1 Si+4 0.4898 0.1594 0.25 0.75 0.0
Ga2 Ga+3 0.0919 0.3584 0.0468 0.214 0.0
Ga1 Ga+3 0.4898 0.1594 0.25 0.23 0.0
Na3 Na+1 0.454 0.908 0.25 0.367 0.0
O6 O-2 0.2744 0 0 1 0.0
O4 O-2 0.1047 0.4376 0.9251 1 0.0
Na1 Na+1 0.5 0 0 0.367 0.0
Na2 Na+1 0.926 0.164 0.25 0.217 0.0
O3 O-2 0.0975 0.3859 0.25 1 0.0
Si2 Si+4 0.0919 0.3584 0.0468 0.75 0.0
